data_7204560
loop_
_publ_author_name
'Suksangpanya, Unchulee'
'Blake, Alexander J.'
'Hubberstey, Peter'
'Parker, David J.'
'Teat, Simon J.'
'Wilson, Claire'

_publ_section_title
;
 Complementarity of anion-mediated hydrogen-bonding and alkyl
 substitution in the construction of two-dimensional rhombic (4,4)
 grids by bis(N-alkylamidino-O-alkylurea)copper(ii) nitrates and
 tetrafluoroborates
;
_journal_issue 4
_journal_name_full CrystEngComm
_journal_page_first 23
_journal_paper_doi 10.1039/b210627b
_journal_volume 5
_journal_year 2003
_chemical_formula_sum 'C12 H28 B2 Cu F8 N8 O2'
_chemical_formula_weight 553.58
_chemical_name_systematic
; 
? 
;
_space_group_IT_number 4
_symmetry_cell_setting monoclinic
_symmetry_space_group_name_Hall 'P 2yb'
_symmetry_space_group_name_H-M 'P 1 21 1'
_atom_sites_solution_hydrogens
;
placed geometrically, except for H101, H105, H121, H201 and H221 
located by deltaF
;
_atom_sites_solution_primary direct
_atom_sites_solution_secondary 'difference Fourier'
_audit_creation_method SHELXL-97
_cell_angle_alpha 90.00
_cell_angle_beta 99.532(2)
_cell_angle_gamma 90.00
_cell_formula_units_Z 2
_cell_length_a 5.2725(5)
_cell_length_b 15.2040(15)
_cell_length_c 13.9432(13)
_cell_measurement_reflns_used 6173
_cell_measurement_temperature 150(2)
_cell_measurement_theta_max 29.25
_cell_measurement_theta_min 3.00
_cell_volume 1102.30(18)
_computing_cell_refinement 'Bruker SMART'
_computing_data_collection 'Bruker SMART'
_computing_data_reduction 'Bruker SHELXTL'
_computing_molecular_graphics 'CAMERON (Watkin et al., 1996)'
_computing_publication_material 'Bruker SHELXTL'
_computing_structure_refinement 'SHELXL-97 (Sheldrick, 1997)'
_computing_structure_solution 'SHELXS-97 (Sheldrick, 1990)'
_diffrn_ambient_temperature 150(2)
_diffrn_measured_fraction_theta_full 0.993
_diffrn_measured_fraction_theta_max 0.982
_diffrn_measurement_device_type omega
_diffrn_radiation_monochromator graphite
_diffrn_radiation_source 'fine-focus sealed tube'
_diffrn_radiation_type Synchrotron
_diffrn_radiation_wavelength 0.69420
_diffrn_reflns_av_R_equivalents 0.0179
_diffrn_reflns_av_sigmaI/netI 0.0285
_diffrn_reflns_limit_h_max 7
_diffrn_reflns_limit_h_min -7
_diffrn_reflns_limit_k_max 20
_diffrn_reflns_limit_k_min -15
_diffrn_reflns_limit_l_max 18
_diffrn_reflns_limit_l_min -18
_diffrn_reflns_number 7436
_diffrn_reflns_theta_full 27.50
_diffrn_reflns_theta_max 28.00
_diffrn_reflns_theta_min 2.62
_diffrn_standards_decay_% 0
_exptl_absorpt_coefficient_mu 1.085
_exptl_absorpt_correction_T_max 0.979
_exptl_absorpt_correction_T_min 0.878
_exptl_absorpt_correction_type multi-scan
_exptl_crystal_colour Pink
_exptl_crystal_density_diffrn 1.668
_exptl_crystal_density_method 'not measured'
_exptl_crystal_description Lath
_exptl_crystal_F_000 566
_exptl_crystal_size_max 0.12
_exptl_crystal_size_mid 0.04
_exptl_crystal_size_min 0.02
_refine_diff_density_max 0.823
_refine_diff_density_min -0.393
_refine_diff_density_rms 0.078
_refine_ls_abs_structure_details 'Flack H D (1983), Acta Cryst. A39, 876-881'
_refine_ls_abs_structure_Flack 0.38(2)
_refine_ls_extinction_method none
_refine_ls_goodness_of_fit_ref 1.074
_refine_ls_hydrogen_treatment
;
riding on parent atom, except for H101, H105, H121, H201 and H221 refined with 
restraints
;
_refine_ls_matrix_type full
_refine_ls_number_parameters 318
_refine_ls_number_reflns 4046
_refine_ls_number_restraints 6
_refine_ls_restrained_S_all 1.073
_refine_ls_R_factor_all 0.0508
_refine_ls_R_factor_gt 0.0456
_refine_ls_shift/su_max 0.001
_refine_ls_shift/su_mean 0.000
_refine_ls_structure_factor_coef Fsqd
_refine_ls_weighting_details 'calc w=1/[\s^2^(Fo^2^)+(0.0740P)^2^+0.6164P] where P=(Fo^2^+2Fc^2^)/3'
_refine_ls_weighting_scheme calc
_refine_ls_wR_factor_gt 0.1135
_refine_ls_wR_factor_ref 0.1152
_reflns_number_gt 3698
_reflns_number_total 4047
_reflns_threshold_expression >2sigma(I)
_cod_data_source_file b210627b.txt
_cod_data_source_block CUETNE
_cod_depositor_comments
;
The following automatic conversions were performed:
'_symmetry_cell_setting' value 'Monoclinic' changed to 'monoclinic'
according to '/home/saulius/struct/CIF-dictionaries/cif_core.dic'
dictionary named 'cif_core.dic' version 2.4.1 from
2010-06-29.

'_exptl_absorpt_correction_type' value 'Multi-scan' changed
to 'multi-scan' according to
'/home/saulius/struct/CIF-dictionaries/cif_core.dic' dictionary named
'cif_core.dic' version 2.4.1 from 2010-06-29.

Automatic conversion script
Id: cif_fix_enum 1527 2010-12-29 10:47:43Z saulius 
;
_cod_original_sg_symbol_H-M P2(1)
_cod_database_code 7204560

loop_
_symmetry_equiv_pos_as_xyz
'x, y, z'
'-x, y+1/2, -z'

loop_
_atom_site_label
_atom_site_type_symbol
_atom_site_fract_x
_atom_site_fract_y
_atom_site_fract_z
_atom_site_U_iso_or_equiv
_atom_site_adp_type
_atom_site_occupancy
_atom_site_symmetry_multiplicity
_atom_site_calc_flag
_atom_site_refinement_flags
_atom_site_disorder_assembly
_atom_site_disorder_group
Cu Cu -0.00299(9) 0.27714(7) 0.75332(3) 0.02012(11) Uani 1 1 d . . .
N101 N 0.2262(7) 0.2648(3) 0.6574(2) 0.0217(8) Uani 1 1 d D . .
H101 H 0.263(10) 0.2132(16) 0.635(3) 0.026 Uiso 1 1 d D . .
C102 C 0.3496(8) 0.3250(3) 0.6183(3) 0.0226(8) Uani 1 1 d . . .
N103 N 0.3412(7) 0.4125(2) 0.6441(3) 0.0278(8) Uani 1 1 d . . .
H103 H 0.4267 0.4494 0.6127 0.033 Uiso 1 1 calc R . .
C104 C 0.2158(8) 0.4482(3) 0.7124(3) 0.0221(8) Uani 1 1 d . . .
N105 N 0.0732(9) 0.4033(3) 0.7615(3) 0.0263(7) Uani 1 1 d D . .
H105 H 0.028(9) 0.438(3) 0.806(3) 0.032 Uiso 1 1 d D . .
N121 N 0.4972(7) 0.3095(2) 0.5510(3) 0.0309(8) Uani 1 1 d D . .
H121 H 0.595(9) 0.353(2) 0.540(4) 0.037 Uiso 1 1 d D . .
C122 C 0.5260(8) 0.2219(3) 0.5115(3) 0.0255(8) Uani 1 1 d . . .
H12A H 0.3546 0.1989 0.4828 0.031 Uiso 1 1 calc R . .
H12B H 0.6002 0.1819 0.5649 0.031 Uiso 1 1 calc R . .
C123 C 0.6961(9) 0.2229(3) 0.4355(3) 0.0335(9) Uani 1 1 d . . .
H12C H 0.7187 0.1627 0.4132 0.050 Uiso 1 1 calc R . .
H12D H 0.8641 0.2475 0.4632 0.050 Uiso 1 1 calc R . .
H12E H 0.6170 0.2590 0.3804 0.050 Uiso 1 1 calc R . .
O141 O 0.2687(6) 0.5333(2) 0.7191(2) 0.0283(6) Uani 1 1 d . . .
C142 C 0.1568(10) 0.5897(3) 0.7853(3) 0.0351(10) Uani 1 1 d . . .
H14A H 0.2717 0.6406 0.8039 0.042 Uiso 1 1 calc R . .
H14B H 0.1412 0.5565 0.8451 0.042 Uiso 1 1 calc R . .
C143 C -0.1006(11) 0.6218(4) 0.7395(4) 0.0451(12) Uani 1 1 d . . .
H14C H -0.1634 0.6647 0.7825 0.068 Uiso 1 1 calc R . .
H14D H -0.2204 0.5722 0.7285 0.068 Uiso 1 1 calc R . .
H14E H -0.0880 0.6498 0.6771 0.068 Uiso 1 1 calc R . .
N201 N -0.2468(7) 0.2869(3) 0.8433(2) 0.0260(8) Uani 1 1 d D . .
H201 H -0.260(11) 0.3384(17) 0.870(3) 0.031 Uiso 1 1 d D . .
C202 C -0.3957(8) 0.2273(3) 0.8713(3) 0.0247(8) Uani 1 1 d . . .
N203 N -0.3859(7) 0.1416(3) 0.8439(2) 0.0267(7) Uani 1 1 d . . .
H203 H -0.4935 0.1055 0.8659 0.032 Uiso 1 1 calc R . .
C204 C -0.2275(8) 0.1053(3) 0.7860(3) 0.0230(8) Uani 1 1 d . . .
N205 N -0.0725(9) 0.1505(3) 0.7440(2) 0.0250(7) Uani 1 1 d . . .
H205 H 0.0141 0.1207 0.7060 0.030 Uiso 1 1 calc R . .
N221 N -0.5804(7) 0.2429(3) 0.9263(3) 0.0314(8) Uani 1 1 d D . .
H221 H -0.628(10) 0.1936(19) 0.951(4) 0.038 Uiso 1 1 d D . .
C222 C -0.5917(9) 0.3211(3) 0.9840(3) 0.0336(10) Uani 1 1 d . . .
H22A H -0.7677 0.3277 0.9990 0.040 Uiso 1 1 calc R . .
H22B H -0.5549 0.3730 0.9458 0.040 Uiso 1 1 calc R . .
C223 C -0.4015(11) 0.3181(4) 1.0781(4) 0.0541(14) Uani 1 1 d . . .
H22C H -0.4207 0.3711 1.1163 0.081 Uiso 1 1 calc R . .
H22D H -0.2261 0.3154 1.0635 0.081 Uiso 1 1 calc R . .
H22E H -0.4346 0.2660 1.1154 0.081 Uiso 1 1 calc R . .
O241 O -0.2649(6) 0.0195(2) 0.7819(2) 0.0299(7) Uani 1 1 d . . .
C242 C -0.1170(10) -0.0321(3) 0.7217(3) 0.0321(10) Uani 1 1 d . . .
H24A H 0.0697 -0.0239 0.7440 0.039 Uiso 1 1 calc R . .
H24B H -0.1588 -0.0136 0.6529 0.039 Uiso 1 1 calc R . .
C243 C -0.1891(11) -0.1257(3) 0.7321(4) 0.0472(11) Uani 1 1 d . . .
H24C H -0.0983 -0.1626 0.6911 0.071 Uiso 1 1 calc R . .
H24D H -0.3751 -0.1326 0.7119 0.071 Uiso 1 1 calc R . .
H24E H -0.1413 -0.1438 0.8002 0.071 Uiso 1 1 calc R . .
B1 B 0.2327(10) 0.0135(3) 0.5380(3) 0.0292(10) Uani 1 1 d . . .
F11 F 0.2960(6) 0.0665(2) 0.6193(2) 0.0451(7) Uani 1 1 d . . .
F12 F 0.0032(12) 0.0381(4) 0.4898(4) 0.0879(15) Uani 1 1 d . . .
F13 F 0.2217(10) -0.0730(2) 0.5658(3) 0.0744(13) Uani 1 1 d . . .
F14 F 0.4175(8) 0.0210(2) 0.4784(3) 0.0665(11) Uani 1 1 d . . .
B2 B -0.1722(13) 0.5363(5) 0.9840(4) 0.0399(13) Uani 1 1 d . . .
F21 F -0.2994(7) 0.5273(2) 1.0627(2) 0.0583(9) Uani 1 1 d . . .
F22 F -0.1273(9) 0.6208(3) 0.9687(3) 0.0736(13) Uani 1 1 d . . .
F23 F -0.2940(9) 0.4927(3) 0.9015(3) 0.0726(12) Uani 1 1 d . . .
F24 F 0.0615(11) 0.4963(4) 1.0036(4) 0.102(2) Uani 1 1 d . . .

loop_
_atom_site_aniso_label
_atom_site_aniso_U_11
_atom_site_aniso_U_22
_atom_site_aniso_U_33
_atom_site_aniso_U_23
_atom_site_aniso_U_13
_atom_site_aniso_U_12
Cu 0.02202(17) 0.01800(18) 0.02291(17) -0.00061(16) 0.01127(11) -0.00125(14)
N101 0.0309(16) 0.010(2) 0.0268(12) 0.0020(13) 0.0129(11) -0.0028(14)
C102 0.0263(18) 0.022(2) 0.0222(15) -0.0027(14) 0.0109(13) -0.0006(15)
N103 0.040(2) 0.0173(18) 0.0317(15) 0.0010(13) 0.0224(14) -0.0034(14)
C104 0.0245(19) 0.018(2) 0.0248(16) -0.0009(14) 0.0081(14) -0.0019(15)
N105 0.0334(18) 0.022(2) 0.0276(16) -0.0018(14) 0.0178(12) -0.006(2)
N121 0.042(2) 0.0195(16) 0.0384(18) 0.0002(14) 0.0263(16) -0.0029(15)
C122 0.033(2) 0.0180(18) 0.0274(17) -0.0015(15) 0.0120(14) 0.0022(16)
C123 0.041(2) 0.026(2) 0.0377(19) 0.0006(16) 0.0211(16) 0.0070(17)
O141 0.0393(17) 0.0142(15) 0.0350(14) -0.0033(12) 0.0171(12) -0.0031(13)
C142 0.045(2) 0.026(2) 0.039(2) -0.0115(19) 0.0172(18) -0.0040(19)
C143 0.054(3) 0.035(3) 0.052(3) 0.002(2) 0.026(2) 0.013(2)
N201 0.0272(15) 0.025(2) 0.0288(13) -0.0069(17) 0.0141(11) 0.0018(18)
C202 0.0243(18) 0.028(2) 0.0238(16) 0.0034(15) 0.0100(13) 0.0015(15)
N203 0.0291(17) 0.025(2) 0.0294(15) 0.0012(13) 0.0152(12) -0.0028(14)
C204 0.0250(19) 0.021(2) 0.0243(16) 0.0021(14) 0.0074(14) -0.0002(15)
N205 0.0297(17) 0.0181(19) 0.0292(16) -0.0037(13) 0.0107(12) 0.0028(19)
N221 0.039(2) 0.0239(18) 0.0386(18) -0.0007(14) 0.0269(15) -0.0037(15)
C222 0.037(2) 0.033(3) 0.034(2) -0.0044(17) 0.0172(17) 0.0024(19)
C223 0.062(3) 0.060(4) 0.040(2) 0.000(2) 0.008(2) 0.007(3)
O241 0.0360(16) 0.0249(18) 0.0319(14) -0.0012(12) 0.0154(12) -0.0039(14)
C242 0.044(3) 0.018(2) 0.037(2) -0.0035(17) 0.0148(18) -0.0003(18)
C243 0.060(3) 0.021(2) 0.064(3) -0.007(2) 0.021(2) -0.005(2)
B1 0.034(2) 0.026(2) 0.030(2) -0.0026(18) 0.0110(17) 0.0010(18)
F11 0.0594(18) 0.0322(16) 0.0490(15) -0.0087(13) 0.0240(13) -0.0080(14)
F12 0.063(2) 0.122(4) 0.072(3) 0.005(3) -0.0096(19) 0.010(3)
F13 0.136(4) 0.0176(15) 0.089(3) 0.0012(16) 0.075(3) 0.0122(19)
F14 0.094(3) 0.0380(19) 0.086(2) -0.0196(18) 0.072(2) -0.0078(19)
B2 0.053(3) 0.043(3) 0.027(2) -0.006(2) 0.015(2) 0.008(3)
F21 0.086(2) 0.0450(19) 0.0565(17) 0.0023(15) 0.0482(16) 0.0120(18)
F22 0.117(3) 0.044(2) 0.076(2) -0.0224(18) 0.065(2) -0.021(2)
F23 0.100(3) 0.071(3) 0.0490(18) -0.0127(17) 0.0191(18) -0.034(2)
F24 0.094(4) 0.126(5) 0.094(3) 0.015(3) 0.039(3) 0.061(3)

loop_
_atom_type_symbol
_atom_type_description
_atom_type_scat_dispersion_real
_atom_type_scat_dispersion_imag
_atom_type_scat_source
C C 0.0033 0.0016 'International Tables Vol C Tables 4.2.6.8 and 6.1.1.4'
H H 0.0000 0.0000 'International Tables Vol C Tables 4.2.6.8 and 6.1.1.4'
B B 0.0013 0.0007 'International Tables Vol C Tables 4.2.6.8 and 6.1.1.4'
N N 0.0061 0.0033 'International Tables Vol C Tables 4.2.6.8 and 6.1.1.4'
O O 0.0106 0.0060 'International Tables Vol C Tables 4.2.6.8 and 6.1.1.4'
F F 0.0171 0.0103 'International Tables Vol C Tables 4.2.6.8 and 6.1.1.4'
Cu Cu 0.3201 1.2651 'International Tables Vol C Tables 4.2.6.8 and 6.1.1.4'

loop_
_geom_angle_atom_site_label_1
_geom_angle_atom_site_label_2
_geom_angle_atom_site_label_3
_geom_angle
_geom_angle_site_symmetry_1
_geom_angle_site_symmetry_3
_geom_angle_publ_flag
N201 Cu N101 176.77(19) . . ?
N201 Cu N105 92.24(19) . . ?
N101 Cu N105 89.39(16) . . ?
N201 Cu N205 88.9(2) . . ?
N101 Cu N205 89.48(16) . . ?
N105 Cu N205 178.8(2) . . ?
C102 N101 Cu 129.2(3) . . ?
C102 N101 H101 109(3) . . ?
Cu N101 H101 122(3) . . ?
N101 C102 N121 124.3(4) . . ?
N101 C102 N103 122.1(4) . . ?
N121 C102 N103 113.6(4) . . ?
C104 N103 C102 127.3(3) . . ?
C104 N103 H103 116.3 . . ?
C102 N103 H103 116.3 . . ?
N105 C104 O141 127.8(4) . . ?
N105 C104 N103 123.7(4) . . ?
O141 C104 N103 108.5(3) . . ?
C104 N105 Cu 128.1(3) . . ?
C104 N105 H105 108(3) . . ?
Cu N105 H105 124(3) . . ?
C102 N121 C122 122.3(3) . . ?
C102 N121 H121 115(4) . . ?
C122 N121 H121 122(4) . . ?
N121 C122 C123 111.7(3) . . ?
N121 C122 H12A 109.3 . . ?
C123 C122 H12A 109.3 . . ?
N121 C122 H12B 109.3 . . ?
C123 C122 H12B 109.3 . . ?
H12A C122 H12B 107.9 . . ?
C122 C123 H12C 109.5 . . ?
C122 C123 H12D 109.5 . . ?
H12C C123 H12D 109.5 . . ?
C122 C123 H12E 109.5 . . ?
H12C C123 H12E 109.5 . . ?
H12D C123 H12E 109.5 . . ?
C104 O141 C142 121.2(3) . . ?
O141 C142 C143 111.1(4) . . ?
O141 C142 H14A 109.4 . . ?
C143 C142 H14A 109.4 . . ?
O141 C142 H14B 109.4 . . ?
C143 C142 H14B 109.4 . . ?
H14A C142 H14B 108.0 . . ?
C142 C143 H14C 109.5 . . ?
C142 C143 H14D 109.5 . . ?
H14C C143 H14D 109.5 . . ?
C142 C143 H14E 109.5 . . ?
H14C C143 H14E 109.5 . . ?
H14D C143 H14E 109.5 . . ?
C202 N201 Cu 129.6(4) . . ?
C202 N201 H201 113(4) . . ?
Cu N201 H201 117(4) . . ?
N201 C202 N221 125.1(4) . . ?
N201 C202 N203 122.0(4) . . ?
N221 C202 N203 112.9(4) . . ?
C202 N203 C204 127.3(4) . . ?
C202 N203 H203 116.3 . . ?
C204 N203 H203 116.3 . . ?
N205 C204 O241 127.8(4) . . ?
N205 C204 N203 123.4(4) . . ?
O241 C204 N203 108.9(3) . . ?
C204 N205 Cu 128.5(3) . . ?
C204 N205 H205 115.7 . . ?
Cu N205 H205 115.7 . . ?
C202 N221 C222 124.0(4) . . ?
C202 N221 H221 110(4) . . ?
C222 N221 H221 117(4) . . ?
N221 C222 C223 112.1(5) . . ?
N221 C222 H22A 109.2 . . ?
C223 C222 H22A 109.2 . . ?
N221 C222 H22B 109.2 . . ?
C223 C222 H22B 109.2 . . ?
H22A C222 H22B 107.9 . . ?
C222 C223 H22C 109.5 . . ?
C222 C223 H22D 109.5 . . ?
H22C C223 H22D 109.5 . . ?
C222 C223 H22E 109.5 . . ?
H22C C223 H22E 109.5 . . ?
H22D C223 H22E 109.5 . . ?
C204 O241 C242 117.7(3) . . ?
O241 C242 C243 106.8(4) . . ?
O241 C242 H24A 110.4 . . ?
C243 C242 H24A 110.4 . . ?
O241 C242 H24B 110.4 . . ?
C243 C242 H24B 110.4 . . ?
H24A C242 H24B 108.6 . . ?
C242 C243 H24C 109.5 . . ?
C242 C243 H24D 109.5 . . ?
H24C C243 H24D 109.5 . . ?
C242 C243 H24E 109.5 . . ?
H24C C243 H24E 109.5 . . ?
H24D C243 H24E 109.5 . . ?
F12 B1 F13 109.5(5) . . ?
F12 B1 F14 110.1(5) . . ?
F13 B1 F14 108.4(4) . . ?
F12 B1 F11 108.9(5) . . ?
F13 B1 F11 109.9(4) . . ?
F14 B1 F11 110.1(4) . . ?
F22 B2 F24 106.5(6) . . ?
F22 B2 F21 110.2(4) . . ?
F24 B2 F21 109.8(5) . . ?
F22 B2 F23 113.5(5) . . ?
F24 B2 F23 103.4(5) . . ?
F21 B2 F23 113.0(5) . . ?

loop_
_geom_bond_atom_site_label_1
_geom_bond_atom_site_label_2
_geom_bond_distance
_geom_bond_site_symmetry_2
_geom_bond_publ_flag
Cu N201 1.945(3) . ?
Cu N101 1.954(3) . ?
Cu N105 1.959(4) . ?
Cu N205 1.961(4) . ?
N101 C102 1.294(5) . ?
N101 H101 0.879(10) . ?
C102 N121 1.336(5) . ?
C102 N103 1.381(6) . ?
N103 C104 1.359(5) . ?
N103 H103 0.8800 . ?
C104 N105 1.292(5) . ?
C104 O141 1.324(5) . ?
N105 H105 0.874(10) . ?
N121 C122 1.459(6) . ?
N121 H121 0.871(10) . ?
C122 C123 1.498(5) . ?
C122 H12A 0.9900 . ?
C122 H12B 0.9900 . ?
C123 H12C 0.9800 . ?
C123 H12D 0.9800 . ?
C123 H12E 0.9800 . ?
O141 C142 1.455(5) . ?
C142 C143 1.484(8) . ?
C142 H14A 0.9900 . ?
C142 H14B 0.9900 . ?
C143 H14C 0.9800 . ?
C143 H14D 0.9800 . ?
C143 H14E 0.9800 . ?
N201 C202 1.300(6) . ?
N201 H201 0.878(10) . ?
C202 N221 1.357(5) . ?
C202 N203 1.361(6) . ?
N203 C204 1.371(5) . ?
N203 H203 0.8800 . ?
C204 N205 1.281(6) . ?
C204 O241 1.319(6) . ?
N205 H205 0.8800 . ?
N221 C222 1.442(6) . ?
N221 H221 0.876(10) . ?
C222 C223 1.515(7) . ?
C222 H22A 0.9900 . ?
C222 H22B 0.9900 . ?
C223 H22C 0.9800 . ?
C223 H22D 0.9800 . ?
C223 H22E 0.9800 . ?
O241 C242 1.464(5) . ?
C242 C243 1.486(7) . ?
C242 H24A 0.9900 . ?
C242 H24B 0.9900 . ?
C243 H24C 0.9800 . ?
C243 H24D 0.9800 . ?
C243 H24E 0.9800 . ?
B1 F12 1.337(7) . ?
B1 F13 1.375(6) . ?
B1 F14 1.386(5) . ?
B1 F11 1.386(6) . ?
B2 F22 1.330(8) . ?
B2 F24 1.360(8) . ?
B2 F21 1.385(6) . ?
B2 F23 1.389(7) . ?
